data_7714648
loop_
_publ_author_name
'Su, Hongkang'
'Jiao, Jiahao'
'Wang, Shibin'
'An, Donghai'
'Zhang, Min'

_publ_section_title
;
 Rb<sub>3</sub>MgB<sub>5</sub>O<sub>10</sub> and
 LiBaAl(BO<sub>3</sub>)<sub>2</sub>: covalent tetrahedra
 MO<sub>4</sub>-containing borates with deep-ultraviolet cutoff edges.
;
_journal_issue 3
_journal_name_full 'Dalton transactions (Cambridge, England : 2003)'
_journal_page_first 932
_journal_page_last 937
_journal_paper_doi 10.1039/d3dt03288d
_journal_volume 53
_journal_year 2024
_chemical_formula_moiety 'B5 Mg O10 Rb3'
_chemical_formula_sum 'B5 Mg O10 Rb3'
_chemical_formula_weight 494.77
_chemical_name_systematic Rb3MgB5O10
_space_group_crystal_system monoclinic
_space_group_IT_number 14
_space_group_name_Hall '-P 2ybc'
_space_group_name_H-M_alt 'P 1 21/c 1'
_atom_sites_solution_primary dual
_audit_creation_date 2023-02-15
_audit_creation_method
;
Olex2 1.3
(compiled 2020.11.12 svn.r5f609507 for OlexSys, GUI svn.r6408)
;
_audit_update_record
;
2023-10-03 deposited with the CCDC.	2023-11-09 downloaded from the CCDC.
;
_cell_angle_alpha 90
_cell_angle_beta 122.72(5)
_cell_angle_gamma 90
_cell_formula_units_Z 4
_cell_length_a 10.557(9)
_cell_length_b 9.449(8)
_cell_length_c 13.336(9)
_cell_measurement_reflns_used 2096
_cell_measurement_temperature 293.15
_cell_measurement_theta_max 26.87
_cell_measurement_theta_min 2.82
_cell_volume 1119.2(17)
_computing_cell_refinement 'SAINT V8.38A (Bruker, 2018)'
_computing_data_reduction 'SAINT V8.38A (Bruker, 2018)'
_computing_molecular_graphics 'Olex2 1.3 (Dolomanov et al., 2009)'
_computing_publication_material 'Olex2 1.3 (Dolomanov et al., 2009)'
_computing_structure_refinement 'XL  (Sheldrick, 2008)'
_computing_structure_solution 'SHELXT 2014/5 (Sheldrick, 2014)'
_diffrn_ambient_temperature 293.15
_diffrn_measured_fraction_theta_full 1.000
_diffrn_measured_fraction_theta_max 0.993
_diffrn_measurement_device_type 'Bruker D8 Venture'
_diffrn_measurement_method '\f and \w scans'
_diffrn_radiation_type MoK\a
_diffrn_radiation_wavelength 0.71073
_diffrn_reflns_av_R_equivalents 0.0864
_diffrn_reflns_av_unetI/netI 0.0760
_diffrn_reflns_Laue_measured_fraction_full 1.000
_diffrn_reflns_Laue_measured_fraction_max 0.993
_diffrn_reflns_limit_h_max 13
_diffrn_reflns_limit_h_min -13
_diffrn_reflns_limit_k_max 12
_diffrn_reflns_limit_k_min -10
_diffrn_reflns_limit_l_max 17
_diffrn_reflns_limit_l_min -17
_diffrn_reflns_number 10474
_diffrn_reflns_point_group_measured_fraction_full 1.000
_diffrn_reflns_point_group_measured_fraction_max 0.993
_diffrn_reflns_theta_full 25.242
_diffrn_reflns_theta_max 27.546
_diffrn_reflns_theta_min 2.293
_diffrn_source_current 1.4
_diffrn_source_power 0.07
_diffrn_source_voltage 50.0
_diffrn_standards_number 0
_exptl_absorpt_coefficient_mu 13.160
_exptl_absorpt_correction_T_max 0.7456
_exptl_absorpt_correction_T_min 0.3471
_exptl_absorpt_correction_type multi-scan
_exptl_absorpt_process_details
;
SADABS-2016/2 (Bruker,2016/2) was used for absorption correction.
wR2(int) was 0.1538 before and 0.0717 after correction.
The Ratio of minimum to maximum transmission is 0.4655.
The \l/2 correction factor is Not present.
;
_exptl_crystal_colour 'clear light colourless'
_exptl_crystal_colour_lustre clear
_exptl_crystal_colour_modifier light
_exptl_crystal_colour_primary colourless
_exptl_crystal_density_diffrn 2.936
_exptl_crystal_description block
_exptl_crystal_F_000 912
_exptl_crystal_size_max 0.257
_exptl_crystal_size_mid 0.13
_exptl_crystal_size_min 0.099
_refine_diff_density_max 2.315
_refine_diff_density_min -1.401
_refine_diff_density_rms 0.208
_refine_ls_extinction_coef 0.0024(4)
_refine_ls_extinction_expression Fc^*^=kFc[1+0.001xFc^2^\l^3^/sin(2\q)]^-1/4^
_refine_ls_extinction_method 'SHELXL-2016/6 (Sheldrick 2016)'
_refine_ls_goodness_of_fit_ref 1.046
_refine_ls_hydrogen_treatment undef
_refine_ls_matrix_type full
_refine_ls_number_parameters 173
_refine_ls_number_reflns 2562
_refine_ls_number_restraints 0
_refine_ls_restrained_S_all 1.046
_refine_ls_R_factor_all 0.0885
_refine_ls_R_factor_gt 0.0501
_refine_ls_shift/su_max 0.000
_refine_ls_shift/su_mean 0.000
_refine_ls_structure_factor_coef Fsqd
_refine_ls_weighting_details 'w=1/[\s^2^(Fo^2^)+(0.0241P)^2^+6.9330P] where P=(Fo^2^+2Fc^2^)/3'
_refine_ls_weighting_scheme calc
_refine_ls_wR_factor_gt 0.0943
_refine_ls_wR_factor_ref 0.1081
_reflns_Friedel_coverage 0.000
_reflns_number_gt 1744
_reflns_number_total 2562
_reflns_threshold_expression 'I > 2\s(I)'
_cod_data_source_file d3dt03288d2.cif
_cod_data_source_block 1111
_cod_depositor_comments 'Adding full bibliography for 7714648--7714649.cif.'
_cod_original_cell_volume 1119.2(16)
_cod_database_code 7714648
_shelx_shelxl_version_number 2016/6
_shelx_space_group_comment
;
The symmetry employed for this shelxl refinement is uniquely defined
by the following loop, which should always be used as a source of
symmetry information in preference to the above space-group names.
They are only intended as comments.
;
_shelx_estimated_absorpt_t_max 0.356
_shelx_estimated_absorpt_t_min 0.133
_olex2_refinement_description
;
;
_olex2_submission_special_instructions 'No special instructions were received'

loop_
_space_group_symop_operation_xyz
'x, y, z'
'-x, y+1/2, -z+1/2'
'-x, -y, -z'
'x, -y-1/2, z-1/2'

loop_
_atom_site_label
_atom_site_type_symbol
_atom_site_fract_x
_atom_site_fract_y
_atom_site_fract_z
_atom_site_U_iso_or_equiv
_atom_site_adp_type
_atom_site_occupancy
_atom_site_site_symmetry_order
_atom_site_calc_flag
_atom_site_refinement_flags_posn
_atom_site_refinement_flags_adp
_atom_site_refinement_flags_occupancy
_atom_site_disorder_assembly
_atom_site_disorder_group
Rb1 Rb -0.01274(9) -0.43135(12) -0.16262(7) 0.0454(3) Uani 1 1 d . . . . .
Rb2 Rb 0.29700(8) -0.56591(8) -0.21027(6) 0.0249(2) Uani 1 1 d . . . . .
Rb3 Rb 0.44876(8) -0.17024(8) -0.11146(7) 0.0277(2) Uani 1 1 d . . . . .
Mg1 Mg -0.6839(3) -0.1965(3) -0.9386(2) 0.0188(5) Uani 1 1 d . . . . .
B1 B -0.3268(9) 0.0049(9) -0.5475(7) 0.0212(18) Uani 1 1 d . . . . .
B2 B -0.3852(9) -0.1152(9) -0.7321(7) 0.0182(17) Uani 1 1 d . . . . .
B3 B 0.0760(9) -0.3065(9) -0.3954(7) 0.0195(18) Uani 1 1 d . . . . .
B4 B -0.1418(9) -0.4554(8) -0.4397(7) 0.0183(17) Uani 1 1 d . . . . .
B5 B -0.1880(9) -0.2178(9) -0.5334(8) 0.0234(19) Uani 1 1 d . . . . .
O1 O -0.4750(5) -0.1323(5) -0.8478(4) 0.0247(12) Uani 1 1 d . . . . .
O2 O -0.4163(5) -0.0086(5) -0.6728(4) 0.0227(12) Uani 1 1 d . . . . .
O3 O -0.3287(6) 0.1231(5) -0.4942(4) 0.0239(12) Uani 1 1 d . . . . .
O4 O -0.2421(6) -0.1099(6) -0.4835(4) 0.0244(12) Uani 1 1 d . . . . .
O5 O -0.2568(6) -0.1920(5) -0.6623(4) 0.0245(12) Uani 1 1 d . . . . .
O6 O -0.2350(5) -0.3567(5) -0.5203(5) 0.0295(14) Uani 1 1 d . . . . .
O7 O -0.0244(5) -0.2060(5) -0.4729(4) 0.0237(12) Uani 1 1 d . . . . .
O8 O 0.2235(5) -0.2968(5) -0.3457(4) 0.0217(11) Uani 1 1 d . . . . .
O9 O 0.0119(5) -0.4216(5) -0.3701(4) 0.0232(12) Uani 1 1 d . . . . .
O10 O -0.1899(5) -0.5771(5) -0.4224(4) 0.0242(12) Uani 1 1 d . . . . .

loop_
_atom_site_aniso_label
_atom_site_aniso_U_11
_atom_site_aniso_U_22
_atom_site_aniso_U_33
_atom_site_aniso_U_23
_atom_site_aniso_U_13
_atom_site_aniso_U_12
Rb1 0.0332(5) 0.0768(7) 0.0240(4) 0.0072(4) 0.0140(4) 0.0230(5)
Rb2 0.0254(4) 0.0229(4) 0.0251(4) -0.0014(3) 0.0129(3) 0.0006(3)
Rb3 0.0264(4) 0.0281(4) 0.0289(4) 0.0010(3) 0.0152(3) -0.0019(3)
Mg1 0.0174(11) 0.0186(12) 0.0183(12) -0.0006(10) 0.0083(10) -0.0006(10)
B1 0.019(4) 0.021(4) 0.020(4) 0.003(3) 0.008(3) -0.002(3)
B2 0.015(4) 0.023(4) 0.015(4) 0.004(3) 0.007(3) 0.002(3)
B3 0.023(4) 0.022(4) 0.015(4) -0.002(3) 0.011(3) -0.001(3)
B4 0.018(4) 0.014(4) 0.017(4) -0.001(3) 0.006(3) -0.001(3)
B5 0.019(4) 0.013(4) 0.034(5) 0.003(4) 0.011(4) 0.003(3)
O1 0.020(2) 0.029(3) 0.020(3) -0.002(2) 0.007(2) -0.002(2)
O2 0.025(3) 0.018(3) 0.017(2) 0.000(2) 0.006(2) 0.008(2)
O3 0.031(3) 0.017(2) 0.029(3) 0.002(2) 0.020(2) 0.002(2)
O4 0.027(3) 0.029(3) 0.018(2) 0.004(2) 0.012(2) 0.007(2)
O5 0.030(3) 0.020(3) 0.021(3) 0.003(2) 0.013(2) 0.010(2)
O6 0.019(3) 0.019(3) 0.037(3) 0.004(2) 0.006(2) 0.001(2)
O7 0.018(2) 0.017(3) 0.027(3) 0.005(2) 0.006(2) 0.000(2)
O8 0.015(2) 0.028(3) 0.022(3) 0.001(2) 0.010(2) 0.001(2)
O9 0.015(2) 0.024(3) 0.024(3) 0.008(2) 0.007(2) -0.004(2)
O10 0.028(3) 0.025(3) 0.017(2) 0.001(2) 0.010(2) -0.006(2)

loop_
_atom_type_symbol
_atom_type_description
_atom_type_scat_dispersion_real
_atom_type_scat_dispersion_imag
_atom_type_scat_source
B B 0.0013 0.0007 'International Tables Vol C Tables 4.2.6.8 and 6.1.1.4'
Mg Mg 0.0486 0.0363 'International Tables Vol C Tables 4.2.6.8 and 6.1.1.4'
O O 0.0106 0.0060 'International Tables Vol C Tables 4.2.6.8 and 6.1.1.4'
Rb Rb -0.9393 2.9676 'International Tables Vol C Tables 4.2.6.8 and 6.1.1.4'

loop_
_geom_angle_atom_site_label_1
_geom_angle_atom_site_label_2
_geom_angle_atom_site_label_3
_geom_angle
_geom_angle_site_symmetry_1
_geom_angle_site_symmetry_3
_geom_angle_publ_flag
B1 Rb1 B2 144.4(2) 2_544 4_556 ?
B1 Rb1 B5 106.9(2) 2_544 4_556 ?
B1 Rb1 B5 43.3(2) 2_544 2_544 ?
B1 Rb1 O10 125.88(19) 2_544 . ?
B2 Rb1 B5 115.0(2) 4_556 2_544 ?
B4 Rb1 B1 125.3(2) . 2_544 ?
B4 Rb1 B2 89.3(2) . 4_556 ?
B4 Rb1 B5 120.7(2) . 2_544 ?
B4 Rb1 B5 127.1(2) . 4_556 ?
B4 Rb1 O10 23.89(17) . . ?
B5 Rb1 B2 42.19(19) 4_556 4_556 ?
B5 Rb1 B5 102.22(18) 4_556 2_544 ?
O3 Rb1 B1 24.39(18) 2_544 2_544 ?
O3 Rb1 B2 151.94(17) 2_544 4_556 ?
O3 Rb1 B4 114.19(19) 2_544 . ?
O3 Rb1 B5 67.32(17) 2_544 2_544 ?
O3 Rb1 B5 109.93(18) 2_544 4_556 ?
O3 Rb1 O10 125.96(14) 2_544 . ?
O4 Rb1 B1 25.41(18) 2_544 2_544 ?
O4 Rb1 B2 138.71(18) 2_544 4_556 ?
O4 Rb1 B4 113.77(19) 2_544 . ?
O4 Rb1 B5 23.82(17) 2_544 2_544 ?
O4 Rb1 B5 117.51(19) 2_544 4_556 ?
O4 Rb1 O3 46.58(14) 2_544 2_544 ?
O4 Rb1 O7 47.67(14) 2_544 2_544 ?
O4 Rb1 O7 97.86(15) 2_544 4_556 ?
O4 Rb1 O9 97.55(15) 2_544 . ?
O4 Rb1 O10 105.38(15) 2_544 . ?
O5 Rb1 B1 131.9(2) 4_556 2_544 ?
O5 Rb1 B2 21.15(16) 4_556 4_556 ?
O5 Rb1 B4 102.26(19) 4_556 . ?
O5 Rb1 B5 24.99(17) 4_556 4_556 ?
O5 Rb1 B5 119.57(19) 4_556 2_544 ?
O5 Rb1 O3 131.52(15) 4_556 2_544 ?
O5 Rb1 O4 139.65(15) 4_556 2_544 ?
O5 Rb1 O7 49.28(14) 4_556 4_556 ?
O5 Rb1 O7 100.03(15) 4_556 2_544 ?
O5 Rb1 O9 122.44(14) 4_556 . ?
O5 Rb1 O10 100.24(15) 4_556 . ?
O7 Rb1 B1 66.29(19) 2_544 2_544 ?
O7 Rb1 B1 82.88(19) 4_556 2_544 ?
O7 Rb1 B2 67.00(17) 4_556 4_556 ?
O7 Rb1 B2 91.69(17) 2_544 4_556 ?
O7 Rb1 B4 117.54(17) 2_544 . ?
O7 Rb1 B4 148.27(18) 4_556 . ?
O7 Rb1 B5 24.89(16) 4_556 4_556 ?
O7 Rb1 B5 89.37(19) 4_556 2_544 ?
O7 Rb1 B5 24.08(16) 2_544 2_544 ?
O7 Rb1 B5 89.04(18) 2_544 4_556 ?
O7 Rb1 O3 85.36(15) 4_556 2_544 ?
O7 Rb1 O3 90.66(13) 2_544 2_544 ?
O7 Rb1 O7 85.23(15) 4_556 2_544 ?
O7 Rb1 O9 151.57(15) 4_556 . ?
O7 Rb1 O10 94.98(14) 2_544 . ?
O7 Rb1 O10 148.64(14) 4_556 . ?
O9 Rb1 B1 101.8(2) . 2_544 ?
O9 Rb1 B2 113.77(17) . 4_556 ?
O9 Rb1 B4 26.15(17) . . ?
O9 Rb1 B5 144.13(18) . 4_556 ?
O9 Rb1 B5 113.43(19) . 2_544 ?
O9 Rb1 O3 88.10(15) . 2_544 ?
O9 Rb1 O7 122.53(15) . 2_544 ?
O9 Rb1 O10 44.90(14) . . ?
O10 Rb1 B2 81.67(17) . 4_556 ?
O10 Rb1 B5 123.84(18) . 4_556 ?
O10 Rb1 B5 103.51(18) . 2_544 ?
B1 Rb2 B1 83.2(2) 2_544 4_656 ?
B1 Rb2 B2 122.0(2) 2_544 3_544 ?
B1 Rb2 B3 104.5(2) 2_544 . ?
B1 Rb2 O6 174.99(17) 2_544 3_544 ?
B2 Rb2 B1 85.7(2) 3_544 4_656 ?
B2 Rb2 B3 130.76(19) 3_544 . ?
B2 Rb2 O6 58.64(16) 3_544 3_544 ?
B3 Rb2 B1 117.0(2) . 4_656 ?
B3 Rb2 O6 73.58(17) . 3_544 ?
O1 Rb2 B1 102.03(17) 3_544 2_544 ?
O1 Rb2 B1 70.87(17) 3_544 4_656 ?
O1 Rb2 B2 22.77(15) 3_544 3_544 ?
O1 Rb2 B3 152.99(17) 3_544 . ?
O1 Rb2 O6 79.53(13) 3_544 3_544 ?
O2 Rb2 B1 105.46(18) 4_656 2_544 ?
O2 Rb2 B1 24.30(18) 4_656 4_656 ?
O2 Rb2 B2 82.17(18) 4_656 3_544 ?
O2 Rb2 B3 101.33(18) 4_656 . ?
O2 Rb2 O1 75.88(14) 4_656 3_544 ?
O2 Rb2 O3 95.85(15) 4_656 2_544 ?
O2 Rb2 O4 124.43(14) 4_656 2_544 ?
O2 Rb2 O6 79.52(14) 4_656 3_544 ?
O2 Rb2 O8 78.50(14) 4_656 . ?
O2 Rb2 O9 125.82(15) 4_656 . ?
O3 Rb2 B1 23.41(17) 2_544 2_544 ?
O3 Rb2 B1 78.92(18) 2_544 4_656 ?
O3 Rb2 B2 143.11(16) 2_544 3_544 ?
O3 Rb2 B3 85.91(18) 2_544 . ?
O3 Rb2 O1 121.04(14) 2_544 3_544 ?
O3 Rb2 O6 157.46(13) 2_544 3_544 ?
O4 Rb2 B1 24.14(18) 2_544 2_544 ?
O4 Rb2 B1 100.30(19) 2_544 4_656 ?
O4 Rb2 B2 106.37(18) 2_544 3_544 ?
O4 Rb2 B3 110.90(18) 2_544 . ?
O4 Rb2 O1 91.69(15) 2_544 3_544 ?
O4 Rb2 O3 45.49(14) 2_544 2_544 ?
O4 Rb2 O6 151.91(13) 2_544 3_544 ?
O4 Rb2 O8 122.68(15) 2_544 . ?
O5 Rb2 B1 105.90(18) 3_544 4_656 ?
O5 Rb2 B1 134.46(19) 3_544 2_544 ?
O5 Rb2 B2 23.11(16) 3_544 3_544 ?
O5 Rb2 B3 109.84(18) 3_544 . ?
O5 Rb2 O1 45.23(14) 3_544 3_544 ?
O5 Rb2 O2 96.19(16) 3_544 4_656 ?
O5 Rb2 O3 157.79(15) 3_544 2_544 ?
O5 Rb2 O4 112.64(16) 3_544 2_544 ?
O5 Rb2 O6 44.09(14) 3_544 3_544 ?
O5 Rb2 O8 115.82(15) 3_544 . ?
O5 Rb2 O9 100.62(15) 3_544 . ?
O6 Rb2 B1 101.84(19) 3_544 4_656 ?
O8 Rb2 B1 94.27(18) . 4_656 ?
O8 Rb2 B1 107.60(18) . 2_544 ?
O8 Rb2 B2 129.94(18) . 3_544 ?
O8 Rb2 B3 23.09(17) . . ?
O8 Rb2 O1 144.96(14) . 3_544 ?
O8 Rb2 O3 84.88(15) . 2_544 ?
O8 Rb2 O6 72.58(14) . 3_544 ?
O9 Rb2 B1 98.28(18) . 2_544 ?
O9 Rb2 B1 140.92(18) . 4_656 ?
O9 Rb2 B2 123.72(17) . 3_544 ?
O9 Rb2 B3 24.74(17) . . ?
O9 Rb2 O1 144.49(13) . 3_544 ?
O9 Rb2 O3 87.25(15) . 2_544 ?
O9 Rb2 O4 95.26(16) . 2_544 ?
O9 Rb2 O6 78.08(15) . 3_544 ?
O9 Rb2 O8 47.82(13) . . ?
Mg1 Rb3 B2 140.29(15) 1_656 4_656 ?
Mg1 Rb3 B5 124.99(17) 1_656 4_656 ?
Mg1 Rb3 O4 104.81(11) 1_656 4_656 ?
B2 Rb3 Mg1 119.59(16) 3_554 1_656 ?
B2 Rb3 B2 99.37(10) 3_554 4_656 ?
B2 Rb3 B5 104.6(2) 3_554 4_656 ?
B2 Rb3 O4 129.07(18) 3_554 4_656 ?
B5 Rb3 B2 41.33(19) 4_656 4_656 ?
O1 Rb3 Mg1 108.68(12) 3_554 1_656 ?
O1 Rb3 Mg1 35.07(10) 1_656 1_656 ?
O1 Rb3 B2 23.81(17) 3_554 3_554 ?
O1 Rb3 B2 110.36(18) 3_554 4_656 ?
O1 Rb3 B2 131.99(16) 1_656 4_656 ?
O1 Rb3 B2 117.25(18) 1_656 3_554 ?
O1 Rb3 B5 97.00(19) 1_656 4_656 ?
O1 Rb3 B5 98.55(17) 3_554 4_656 ?
O1 Rb3 O1 95.86(14) 3_554 1_656 ?
O1 Rb3 O2 45.24(13) 3_554 3_554 ?
O1 Rb3 O2 141.09(14) 1_656 3_554 ?
O1 Rb3 O3 143.90(15) 3_554 2_544 ?
O1 Rb3 O4 85.10(13) 1_656 4_656 ?
O1 Rb3 O4 121.15(14) 3_554 4_656 ?
O1 Rb3 O8 107.34(14) 3_554 . ?
O1 Rb3 O10 86.03(15) 3_554 2_554 ?
O2 Rb3 Mg1 142.42(11) 3_554 1_656 ?
O2 Rb3 B2 74.62(17) 3_554 4_656 ?
O2 Rb3 B2 25.53(17) 3_554 3_554 ?
O2 Rb3 B5 89.72(19) 3_554 4_656 ?
O2 Rb3 O4 112.17(14) 3_554 4_656 ?
O3 Rb3 Mg1 35.81(11) 2_544 1_656 ?
O3 Rb3 B2 105.73(18) 2_544 4_656 ?
O3 Rb3 B2 146.43(18) 2_544 3_554 ?
O3 Rb3 B5 109.01(18) 2_544 4_656 ?
O3 Rb3 O1 58.76(14) 2_544 1_656 ?
O3 Rb3 O2 152.25(13) 2_544 3_554 ?
O3 Rb3 O4 84.50(14) 2_544 4_656 ?
O3 Rb3 O10 60.04(15) 2_544 2_554 ?
O4 Rb3 B2 47.00(15) 4_656 4_656 ?
O4 Rb3 B5 24.53(16) 4_656 4_656 ?
O6 Rb3 Mg1 123.08(14) 4_656 1_656 ?
O6 Rb3 B2 60.16(17) 4_656 4_656 ?
O6 Rb3 B2 89.31(18) 4_656 3_554 ?
O6 Rb3 B5 23.16(16) 4_656 4_656 ?
O6 Rb3 O1 77.84(14) 4_656 3_554 ?
O6 Rb3 O1 88.88(16) 4_656 1_656 ?
O6 Rb3 O2 82.49(15) 4_656 3_554 ?
O6 Rb3 O3 122.45(15) 4_656 2_544 ?
O6 Rb3 O4 43.31(14) 4_656 4_656 ?
O6 Rb3 O8 124.48(16) 4_656 . ?
O6 Rb3 O10 144.88(15) 4_656 2_554 ?
O8 Rb3 Mg1 107.73(12) . 1_656 ?
O8 Rb3 B2 83.63(18) . 3_554 ?
O8 Rb3 B2 66.88(16) . 4_656 ?
O8 Rb3 B5 108.22(18) . 4_656 ?
O8 Rb3 O1 142.18(14) . 1_656 ?
O8 Rb3 O2 68.30(14) . 3_554 ?
O8 Rb3 O3 86.07(15) . 2_544 ?
O8 Rb3 O4 106.49(14) . 4_656 ?
O8 Rb3 O10 89.98(14) . 2_554 ?
O10 Rb3 Mg1 35.32(10) 2_554 1_656 ?
O10 Rb3 B2 154.48(15) 2_554 4_656 ?
O10 Rb3 B2 88.04(18) 2_554 3_554 ?
O10 Rb3 B5 158.68(18) 2_554 4_656 ?
O10 Rb3 O1 61.73(13) 2_554 1_656 ?
O10 Rb3 O2 107.74(14) 2_554 3_554 ?
O10 Rb3 O4 140.02(13) 2_554 4_656 ?
Rb1 Mg1 Rb2 123.58(8) 1_454 4_455 ?
Rb1 Mg1 Rb3 107.69(8) 1_454 4_455 ?
Rb1 Mg1 Rb3 146.04(7) 1_454 3_554 ?
Rb2 Mg1 Rb3 68.22(6) 4_455 3_554 ?
Rb3 Mg1 Rb1 92.67(8) 1_454 1_454 ?
Rb3 Mg1 Rb2 59.90(6) 4_455 4_455 ?
Rb3 Mg1 Rb2 134.39(8) 1_454 4_455 ?
Rb3 Mg1 Rb3 139.27(8) 1_454 4_455 ?
Rb3 Mg1 Rb3 105.34(7) 4_455 3_554 ?
Rb3 Mg1 Rb3 66.48(6) 1_454 3_554 ?
B1 Mg1 Rb1 54.82(17) 2_443 1_454 ?
B1 Mg1 Rb2 133.2(2) 2_443 4_455 ?
B1 Mg1 Rb3 89.0(2) 2_443 1_454 ?
B1 Mg1 Rb3 75.82(18) 2_443 4_455 ?
B1 Mg1 Rb3 144.1(2) 2_443 3_554 ?
B1 Mg1 B3 95.4(3) 2_443 4_455 ?
B3 Mg1 Rb1 68.78(18) 4_455 1_454 ?
B3 Mg1 Rb2 55.49(17) 4_455 4_455 ?
B3 Mg1 Rb3 67.23(17) 4_455 4_455 ?
B3 Mg1 Rb3 152.98(17) 4_455 1_454 ?
B3 Mg1 Rb3 118.60(19) 4_455 3_554 ?
B4 Mg1 Rb1 89.12(18) 2_453 1_454 ?
B4 Mg1 Rb2 69.74(19) 2_453 4_455 ?
B4 Mg1 Rb3 128.1(2) 2_453 4_455 ?
B4 Mg1 Rb3 63.97(18) 2_453 3_554 ?
B4 Mg1 Rb3 85.9(2) 2_453 1_454 ?
B4 Mg1 B1 143.3(2) 2_453 2_443 ?
B4 Mg1 B3 74.8(3) 2_453 4_455 ?
O1 Mg1 Rb1 155.11(19) . 1_454 ?
O1 Mg1 Rb2 80.82(18) . 4_455 ?
O1 Mg1 Rb3 41.86(16) . 3_554 ?
O1 Mg1 Rb3 78.98(18) . 4_455 ?
O1 Mg1 Rb3 69.24(18) . 1_454 ?
O1 Mg1 B1 106.2(2) . 2_443 ?
O1 Mg1 B3 133.8(3) . 4_455 ?
O1 Mg1 B4 105.8(2) . 2_453 ?
O1 Mg1 O3 102.7(2) . 2_443 ?
O1 Mg1 O10 111.8(3) . 2_453 ?
O3 Mg1 Rb1 52.98(16) 2_443 1_454 ?
O3 Mg1 Rb2 157.81(19) 2_443 4_455 ?
O3 Mg1 Rb3 65.53(17) 2_443 1_454 ?
O3 Mg1 Rb3 98.91(18) 2_443 4_455 ?
O3 Mg1 Rb3 128.54(19) 2_443 3_554 ?
O3 Mg1 B1 24.6(2) 2_443 2_443 ?
O3 Mg1 B3 112.5(3) 2_443 4_455 ?
O3 Mg1 B4 128.4(3) 2_443 2_453 ?
O8 Mg1 Rb1 85.56(17) 4_455 1_454 ?
O8 Mg1 Rb2 44.80(16) 4_455 4_455 ?
O8 Mg1 Rb3 45.32(15) 4_455 4_455 ?
O8 Mg1 Rb3 113.02(18) 4_455 3_554 ?
O8 Mg1 Rb3 175.36(18) 4_455 1_454 ?
O8 Mg1 B1 93.5(3) 4_455 2_443 ?
O8 Mg1 B3 22.8(2) 4_455 4_455 ?
O8 Mg1 B4 89.8(3) 4_455 2_453 ?
O8 Mg1 O1 113.7(2) 4_455 . ?
O8 Mg1 O3 116.3(3) 4_455 2_443 ?
O8 Mg1 O10 107.6(2) 4_455 2_453 ?
O10 Mg1 Rb1 74.25(18) 2_453 1_454 ?
O10 Mg1 Rb2 94.31(18) 2_453 4_455 ?
O10 Mg1 Rb3 151.03(19) 2_453 4_455 ?
O10 Mg1 Rb3 73.08(18) 2_453 3_554 ?
O10 Mg1 Rb3 67.77(18) 2_453 1_454 ?
O10 Mg1 B1 122.9(2) 2_453 2_443 ?
O10 Mg1 B3 87.8(2) 2_453 4_455 ?
O10 Mg1 B4 24.6(2) 2_453 2_453 ?
O10 Mg1 O3 104.3(2) 2_453 2_443 ?
Rb1 B1 Rb2 154.2(3) 2_554 4_455 ?
Rb1 B1 Rb2 72.46(18) 2_554 2_554 ?
Rb1 B1 Rb3 128.9(2) 2_554 4_455 ?
Rb2 B1 Rb2 96.8(2) 2_554 4_455 ?
Rb2 B1 Rb3 76.29(18) 2_554 4_455 ?
Rb2 B1 Rb3 67.77(15) 4_455 4_455 ?
Mg1 B1 Rb1 78.7(2) 2_453 2_554 ?
Mg1 B1 Rb2 82.1(2) 2_453 4_455 ?
Mg1 B1 Rb2 106.3(3) 2_453 2_554 ?
Mg1 B1 Rb3 149.8(3) 2_453 4_455 ?
O2 B1 Rb1 140.4(6) . 2_554 ?
O2 B1 Rb2 57.0(4) . 4_455 ?
O2 B1 Rb2 146.0(5) . 2_554 ?
O2 B1 Rb3 73.7(4) . 4_455 ?
O2 B1 Mg1 92.1(4) . 2_453 ?
O3 B1 Rb1 72.9(4) . 2_554 ?
O3 B1 Rb2 68.8(4) . 2_554 ?
O3 B1 Rb2 81.3(4) . 4_455 ?
O3 B1 Rb3 129.6(5) . 4_455 ?
O3 B1 Mg1 38.0(3) . 2_453 ?
O3 B1 O2 121.0(7) . . ?
O3 B1 O4 121.7(7) . . ?
O4 B1 Rb1 63.8(4) . 2_554 ?
O4 B1 Rb2 132.6(5) . 4_455 ?
O4 B1 Rb2 62.3(4) . 2_554 ?
O4 B1 Rb3 66.1(4) . 4_455 ?
O4 B1 Mg1 142.4(5) . 2_453 ?
O4 B1 O2 117.3(7) . . ?
Rb1 B2 Rb3 134.1(2) 4 4_455 ?
Rb2 B2 Rb1 76.48(18) 3_544 4 ?
Rb2 B2 Rb3 81.88(19) 3_544 4_455 ?
Rb3 B2 Rb1 83.10(19) 3_554 4 ?
Rb3 B2 Rb2 125.7(3) 3_554 3_544 ?
Rb3 B2 Rb3 141.0(3) 3_554 4_455 ?
O1 B2 Rb1 108.5(5) . 4 ?
O1 B2 Rb2 74.6(4) . 3_544 ?
O1 B2 Rb3 65.2(4) . 3_554 ?
O1 B2 Rb3 103.9(5) . 4_455 ?
O1 B2 O2 120.2(6) . . ?
O1 B2 O5 123.8(7) . . ?
O2 B2 Rb1 108.8(4) . 4 ?
O2 B2 Rb2 159.4(5) . 3_544 ?
O2 B2 Rb3 74.9(4) . 3_554 ?
O2 B2 Rb3 80.5(4) . 4_455 ?
O5 B2 Rb1 48.4(4) . 4 ?
O5 B2 Rb2 52.0(4) . 3_544 ?
O5 B2 Rb3 86.6(4) . 4_455 ?
O5 B2 Rb3 131.5(5) . 3_554 ?
O5 B2 O2 116.0(6) . . ?
Rb2 B3 Rb1 131.7(2) . 2_554 ?
Mg1 B3 Rb1 107.7(2) 4_656 2_554 ?
Mg1 B3 Rb2 79.5(2) 4_656 . ?
O7 B3 Rb1 50.0(3) . 2_554 ?
O7 B3 Rb2 175.5(5) . . ?
O7 B3 Mg1 104.2(5) . 4_656 ?
O7 B3 O9 115.8(6) . . ?
O8 B3 Rb1 97.1(5) . 2_554 ?
O8 B3 Rb2 61.4(4) . . ?
O8 B3 Mg1 34.7(3) . 4_656 ?
O8 B3 O7 123.1(7) . . ?
O8 B3 O9 121.1(7) . . ?
O9 B3 Rb1 120.9(5) . 2_554 ?
O9 B3 Rb2 59.7(3) . . ?
O9 B3 Mg1 129.8(5) . 4_656 ?
Mg1 B4 Rb1 117.5(3) 2_443 . ?
O6 B4 Rb1 122.8(5) . . ?
O6 B4 Mg1 97.5(4) . 2_443 ?
O6 B4 O9 116.7(6) . . ?
O9 B4 Rb1 66.4(4) . . ?
O9 B4 Mg1 136.5(5) . 2_443 ?
O10 B4 Rb1 79.9(4) . . ?
O10 B4 Mg1 37.8(3) . 2_443 ?
O10 B4 O6 123.4(7) . . ?
O10 B4 O9 119.8(6) . . ?
Rb1 B5 Rb1 77.78(18) 4 2_554 ?
Rb1 B5 Rb2 152.6(3) 2_554 3_544 ?
Rb1 B5 Rb2 74.9(2) 4 3_544 ?
Rb1 B5 Rb3 139.8(3) 4 4_455 ?
Rb3 B5 Rb1 124.2(3) 4_455 2_554 ?
Rb3 B5 Rb2 79.16(18) 4_455 3_544 ?
O4 B5 Rb1 112.5(5) . 4 ?
O4 B5 Rb1 51.0(3) . 2_554 ?
O4 B5 Rb2 144.1(5) . 3_544 ?
O4 B5 Rb3 73.8(4) . 4_455 ?
O5 B5 Rb1 53.8(4) . 4 ?
O5 B5 Rb1 116.8(5) . 2_554 ?
O5 B5 Rb2 44.4(3) . 3_544 ?
O5 B5 Rb3 86.3(4) . 4_455 ?
O5 B5 O4 109.9(6) . . ?
O6 B5 Rb1 138.1(6) . 4 ?
O6 B5 Rb1 135.1(6) . 2_554 ?
O6 B5 Rb2 69.2(4) . 3_544 ?
O6 B5 Rb3 51.6(3) . 4_455 ?
O6 B5 O4 109.2(7) . . ?
O6 B5 O5 107.7(6) . . ?
O6 B5 O7 112.4(6) . . ?
O7 B5 Rb1 56.6(4) . 4 ?
O7 B5 Rb1 58.7(4) . 2_554 ?
O7 B5 Rb2 104.0(5) . 3_544 ?
O7 B5 Rb3 162.0(5) . 4_455 ?
O7 B5 O4 109.0(6) . . ?
O7 B5 O5 108.6(7) . . ?
Rb3 O1 Rb2 86.14(14) 1_454 3_544 ?
Rb3 O1 Rb2 142.11(19) 3_554 3_544 ?
Rb3 O1 Rb3 84.14(14) 3_554 1_454 ?
Mg1 O1 Rb2 100.8(2) . 3_544 ?
Mg1 O1 Rb3 75.69(17) . 1_454 ?
Mg1 O1 Rb3 112.0(2) . 3_554 ?
B2 O1 Rb2 82.6(4) . 3_544 ?
B2 O1 Rb3 91.0(4) . 3_554 ?
B2 O1 Rb3 154.8(5) . 1_454 ?
B2 O1 Mg1 128.6(5) . . ?
Rb2 O2 Rb3 97.09(14) 4_455 3_554 ?
Rb2 O2 Rb3 74.89(13) 4_455 4_455 ?
Rb3 O2 Rb3 141.45(15) 3_554 4_455 ?
B1 O2 Rb2 98.7(5) . 4_455 ?
B1 O2 Rb3 84.4(4) . 4_455 ?
B1 O2 Rb3 134.1(4) . 3_554 ?
B1 O2 B2 120.9(6) . . ?
B2 O2 Rb2 127.8(4) . 4_455 ?
B2 O2 Rb3 76.7(4) . 4_455 ?
B2 O2 Rb3 79.5(4) . 3_554 ?
Rb1 O3 Rb2 77.16(12) 2_554 2_554 ?
Rb1 O3 Rb2 158.89(18) 2_554 4_455 ?
Rb2 O3 Rb2 100.01(15) 2_554 4_455 ?
Rb3 O3 Rb1 114.76(17) 2_554 2_554 ?
Rb3 O3 Rb2 84.96(14) 2_554 4_455 ?
Rb3 O3 Rb2 80.71(14) 2_554 2_554 ?
Mg1 O3 Rb1 96.4(2) 2_453 2_554 ?
Mg1 O3 Rb2 94.83(18) 2_453 4_455 ?
Mg1 O3 Rb2 153.3(2) 2_453 2_554 ?
Mg1 O3 Rb3 78.66(18) 2_453 2_554 ?
B1 O3 Rb1 82.7(4) . 2_554 ?
B1 O3 Rb2 76.3(4) . 4_455 ?
B1 O3 Rb2 87.8(4) . 2_554 ?
B1 O3 Rb3 156.0(5) . 2_554 ?
B1 O3 Mg1 117.4(5) . 2_453 ?
Rb1 O4 Rb2 83.03(14) 2_554 2_554 ?
Rb1 O4 Rb3 169.08(19) 2_554 4_455 ?
Rb2 O4 Rb3 86.39(15) 2_554 4_455 ?
B1 O4 Rb1 90.8(4) . 2_554 ?
B1 O4 Rb2 93.6(5) . 2_554 ?
B1 O4 Rb3 92.5(4) . 4_455 ?
B1 O4 B5 122.9(6) . . ?
B5 O4 Rb1 105.1(4) . 2_554 ?
B5 O4 Rb2 141.9(4) . 2_554 ?
B5 O4 Rb3 81.7(4) . 4_455 ?
Rb2 O5 Rb1 100.30(17) 3_544 4 ?
B2 O5 Rb1 110.5(5) . 4 ?
B2 O5 Rb2 104.9(4) . 3_544 ?
B2 O5 B5 124.2(6) . . ?
B5 O5 Rb1 101.2(4) . 4 ?
B5 O5 Rb2 113.4(4) . 3_544 ?
Rb3 O6 Rb2 93.22(15) 4_455 3_544 ?
B4 O6 Rb2 109.5(5) . 3_544 ?
B4 O6 Rb3 124.9(5) . 4_455 ?
B4 O6 B5 124.7(6) . . ?
B5 O6 Rb2 87.1(5) . 3_544 ?
B5 O6 Rb3 105.3(4) . 4_455 ?
Rb1 O7 Rb1 94.77(15) 4 2_554 ?
B3 O7 Rb1 125.6(5) . 4 ?
B3 O7 Rb1 109.8(4) . 2_554 ?
B3 O7 B5 124.0(6) . . ?
B5 O7 Rb1 97.2(4) . 2_554 ?
B5 O7 Rb1 98.5(4) . 4 ?
Rb2 O8 Rb3 84.70(14) . . ?
Mg1 O8 Rb2 107.6(2) 4_656 . ?
Mg1 O8 Rb3 106.8(2) 4_656 . ?
B3 O8 Rb2 95.5(4) . . ?
B3 O8 Rb3 127.6(5) . . ?
B3 O8 Mg1 122.5(5) . 4_656 ?
Rb1 O9 Rb2 83.00(14) . . ?
B3 O9 Rb1 123.4(4) . . ?
B3 O9 Rb2 95.5(4) . . ?
B4 O9 Rb1 87.5(4) . . ?
B4 O9 Rb2 138.0(4) . . ?
B4 O9 B3 123.2(6) . . ?
Rb3 O10 Rb1 90.55(15) 2_544 . ?
Mg1 O10 Rb1 165.6(3) 2_443 . ?
Mg1 O10 Rb3 76.91(18) 2_443 2_544 ?
B4 O10 Rb1 76.2(4) . . ?
B4 O10 Rb3 135.7(5) . 2_544 ?
B4 O10 Mg1 117.7(5) . 2_443 ?

loop_
_geom_bond_atom_site_label_1
_geom_bond_atom_site_label_2
_geom_bond_distance
_geom_bond_site_symmetry_2
_geom_bond_publ_flag
Rb1 B1 3.195(8) 2_544 ?
Rb1 B2 3.546(9) 4_556 ?
Rb1 B4 3.181(9) . ?
Rb1 B5 3.439(10) 4_556 ?
Rb1 B5 3.558(9) 2_544 ?
Rb1 O3 3.080(6) 2_544 ?
Rb1 O4 2.866(6) 2_544 ?
Rb1 O5 2.830(6) 4_556 ?
Rb1 O7 3.065(6) 2_544 ?
Rb1 O7 2.905(6) 4_556 ?
Rb1 O9 2.917(6) . ?
Rb1 O10 3.224(5) . ?
Rb2 B1 3.346(9) 2_544 ?
Rb2 B1 3.391(9) 4_656 ?
Rb2 B2 3.363(9) 3_544 ?
Rb2 B3 3.365(8) . ?
Rb2 O1 3.270(6) 3_544 ?
Rb2 O2 2.876(6) 4_656 ?
Rb2 O3 3.122(5) 2_544 ?
Rb2 O4 2.968(6) 2_544 ?
Rb2 O5 2.742(5) 3_544 ?
Rb2 O6 3.367(6) 3_544 ?
Rb2 O8 2.969(5) . ?
Rb2 O9 2.920(5) . ?
Rb3 Mg1 3.291(3) 1_656 ?
Rb3 B2 3.250(8) 3_554 ?
Rb3 B2 3.581(9) 4_656 ?
Rb3 B5 3.548(9) 4_656 ?
Rb3 O1 2.951(6) 3_554 ?
Rb3 O1 3.176(6) 1_656 ?
Rb3 O2 3.192(6) 3_554 ?
Rb3 O3 3.055(5) 2_544 ?
Rb3 O4 3.443(6) 4_656 ?
Rb3 O6 2.881(6) 4_656 ?
Rb3 O8 2.969(5) . ?
Rb3 O10 3.128(6) 2_554 ?
Mg1 B1 2.834(9) 2_443 ?
Mg1 B3 2.887(9) 4_455 ?
Mg1 B4 2.825(8) 2_453 ?
Mg1 O1 1.952(6) . ?
Mg1 O3 1.964(6) 2_443 ?
Mg1 O8 1.950(6) 4_455 ?
Mg1 O10 1.953(5) 2_453 ?
B1 O2 1.412(9) . ?
B1 O3 1.330(10) . ?
B1 O4 1.371(10) . ?
B2 O1 1.313(9) . ?
B2 O2 1.425(10) . ?
B2 O5 1.366(9) . ?
B3 O7 1.381(9) . ?
B3 O8 1.326(9) . ?
B3 O9 1.415(10) . ?
B4 O6 1.360(9) . ?
B4 O9 1.403(9) . ?
B4 O10 1.326(9) . ?
B5 O4 1.488(10) . ?
B5 O5 1.482(10) . ?
B5 O6 1.446(10) . ?
B5 O7 1.464(9) . ?

loop_
_geom_torsion_atom_site_label_1
_geom_torsion_atom_site_label_2
_geom_torsion_atom_site_label_3
_geom_torsion_atom_site_label_4
_geom_torsion
_geom_torsion_site_symmetry_1
_geom_torsion_site_symmetry_2
_geom_torsion_site_symmetry_3
_geom_torsion_site_symmetry_4
_geom_torsion_publ_flag
Rb1 B1 O2 Rb2 -154.0(6) 2_554 . . 4_455 ?
Rb1 B1 O2 Rb3 -45.2(11) 2_554 . . 3_554 ?
Rb1 B1 O2 Rb3 132.3(7) 2_554 . . 4_455 ?
Rb1 B1 O2 B2 61.4(10) 2_554 . . . ?
Rb1 B1 O3 Rb2 -77.34(12) 2_554 . . 2_554 ?
Rb1 B1 O3 Rb2 -178.21(18) 2_554 . . 4_455 ?
Rb1 B1 O3 Rb3 -138.4(11) 2_554 . . 2_554 ?
Rb1 B1 O3 Mg1 93.4(4) 2_554 . . 2_453 ?
Rb1 B1 O4 Rb2 83.06(15) 2_554 . . 2_554 ?
Rb1 B1 O4 Rb3 169.6(2) 2_554 . . 4_455 ?
Rb1 B1 O4 B5 -108.7(6) 2_554 . . . ?
Rb1 B2 O1 Rb2 69.6(3) 4 . . 3_544 ?
Rb1 B2 O1 Rb3 5.4(13) 4 . . 1_454 ?
Rb1 B2 O1 Rb3 -72.9(3) 4 . . 3_554 ?
Rb1 B2 O1 Mg1 167.6(3) 4 . . . ?
Rb1 B2 O2 Rb2 168.0(2) 4 . . 4_455 ?
Rb1 B2 O2 Rb3 77.1(3) 4 . . 3_554 ?
Rb1 B2 O2 Rb3 -133.5(3) 4 . . 4_455 ?
Rb1 B2 O2 B1 -58.5(7) 4 . . . ?
Rb1 B2 O5 Rb2 -107.2(4) 4 . . 3_544 ?
Rb1 B2 O5 B5 120.2(7) 4 . . . ?
Rb1 B3 O7 Rb1 111.5(5) 2_554 . . 4 ?
Rb1 B3 O7 B5 -113.9(8) 2_554 . . . ?
Rb1 B3 O8 Rb2 134.04(19) 2_554 . . . ?
Rb1 B3 O8 Rb3 46.5(5) 2_554 . . . ?
Rb1 B3 O8 Mg1 -111.0(4) 2_554 . . 4_656 ?
Rb1 B3 O9 Rb1 -38.0(6) 2_554 . . . ?
Rb1 B3 O9 Rb2 -123.2(3) 2_554 . . . ?
Rb1 B3 O9 B4 73.7(8) 2_554 . . . ?
Rb1 B4 O6 Rb2 174.3(3) . . . 3_544 ?
Rb1 B4 O6 Rb3 -77.1(6) . . . 4_455 ?
Rb1 B4 O6 B5 73.8(9) . . . . ?
Rb1 B4 O9 Rb2 76.6(6) . . . . ?
Rb1 B4 O9 B3 -129.0(7) . . . . ?
Rb1 B4 O10 Rb3 76.3(5) . . . 2_544 ?
Rb1 B4 O10 Mg1 176.2(4) . . . 2_443 ?
Rb1 B5 O4 Rb1 -50.9(4) 4 . . 2_554 ?
Rb1 B5 O4 Rb2 -98.1(6) 2_554 . . 2_554 ?
Rb1 B5 O4 Rb2 -149.1(4) 4 . . 2_554 ?
Rb1 B5 O4 Rb3 137.8(3) 4 . . 4_455 ?
Rb1 B5 O4 Rb3 -171.3(2) 2_554 . . 4_455 ?
Rb1 B5 O4 B1 50.2(8) 4 . . . ?
Rb1 B5 O4 B1 101.1(7) 2_554 . . . ?
Rb1 B5 O5 Rb1 48.4(4) 2_554 . . 4 ?
Rb1 B5 O5 Rb2 154.9(2) 2_554 . . 3_544 ?
Rb1 B5 O5 Rb2 106.5(3) 4 . . 3_544 ?
Rb1 B5 O5 B2 -76.0(8) 2_554 . . . ?
Rb1 B5 O5 B2 -124.4(7) 4 . . . ?
Rb1 B5 O6 Rb2 -164.7(6) 2_554 . . 3_544 ?
Rb1 B5 O6 Rb2 -32.6(6) 4 . . 3_544 ?
Rb1 B5 O6 Rb3 102.8(6) 2_554 . . 4_455 ?
Rb1 B5 O6 Rb3 -125.2(5) 4 . . 4_455 ?
Rb1 B5 O6 B4 -52.8(11) 2_554 . . . ?
Rb1 B5 O6 B4 79.3(10) 4 . . . ?
Rb1 B5 O7 Rb1 95.9(2) 4 . . 2_554 ?
Rb1 B5 O7 Rb1 -95.9(2) 2_554 . . 4 ?
Rb1 B5 O7 B3 -144.2(7) 4 . . . ?
Rb1 B5 O7 B3 119.9(7) 2_554 . . . ?
Rb2 B1 O2 Rb2 44.8(9) 2_554 . . 4_455 ?
Rb2 B1 O2 Rb3 -73.74(16) 4_455 . . 4_455 ?
Rb2 B1 O2 Rb3 108.8(5) 4_455 . . 3_554 ?
Rb2 B1 O2 Rb3 -28.9(8) 2_554 . . 4_455 ?
Rb2 B1 O2 Rb3 153.6(5) 2_554 . . 3_554 ?
Rb2 B1 O2 B2 -99.8(10) 2_554 . . . ?
Rb2 B1 O2 B2 -144.6(7) 4_455 . . . ?
Rb2 B1 O3 Rb1 178.21(18) 4_455 . . 2_554 ?
Rb2 B1 O3 Rb1 77.34(12) 2_554 . . 2_554 ?
Rb2 B1 O3 Rb2 -100.87(15) 2_554 . . 4_455 ?
Rb2 B1 O3 Rb2 100.87(15) 4_455 . . 2_554 ?
Rb2 B1 O3 Rb3 39.8(11) 4_455 . . 2_554 ?
Rb2 B1 O3 Rb3 -61.1(10) 2_554 . . 2_554 ?
Rb2 B1 O3 Mg1 170.8(4) 2_554 . . 2_453 ?
Rb2 B1 O3 Mg1 -88.4(4) 4_455 . . 2_453 ?
Rb2 B1 O4 Rb1 -83.06(15) 2_554 . . 2_554 ?
Rb2 B1 O4 Rb1 -155.6(6) 4_455 . . 2_554 ?
Rb2 B1 O4 Rb2 -72.5(6) 4_455 . . 2_554 ?
Rb2 B1 O4 Rb3 14.0(7) 4_455 . . 4_455 ?
Rb2 B1 O4 Rb3 86.54(17) 2_554 . . 4_455 ?
Rb2 B1 O4 B5 168.3(7) 2_554 . . . ?
Rb2 B1 O4 B5 95.8(8) 4_455 . . . ?
Rb2 B2 O1 Rb3 -64.2(11) 3_544 . . 1_454 ?
Rb2 B2 O1 Rb3 -142.53(17) 3_544 . . 3_554 ?
Rb2 B2 O1 Mg1 98.0(5) 3_544 . . . ?
Rb2 B2 O2 Rb2 -90.2(13) 3_544 . . 4_455 ?
Rb2 B2 O2 Rb3 178.9(14) 3_544 . . 3_554 ?
Rb2 B2 O2 Rb3 -31.7(13) 3_544 . . 4_455 ?
Rb2 B2 O2 B1 43.3(17) 3_544 . . . ?
Rb2 B2 O5 Rb1 107.2(4) 3_544 . . 4 ?
Rb2 B2 O5 B5 -132.5(7) 3_544 . . . ?
Rb2 B3 O8 Rb3 -87.5(4) . . . . ?
Rb2 B3 O8 Mg1 114.9(5) . . . 4_656 ?
Rb2 B3 O9 Rb1 85.3(3) . . . . ?
Rb2 B3 O9 B4 -163.1(7) . . . . ?
Rb2 B5 O4 Rb1 -146.2(7) 3_544 . . 2_554 ?
Rb2 B5 O4 Rb2 115.7(7) 3_544 . . 2_554 ?
Rb2 B5 O4 Rb3 42.5(8) 3_544 . . 4_455 ?
Rb2 B5 O4 B1 -45.1(12) 3_544 . . . ?
Rb2 B5 O5 Rb1 -106.5(3) 3_544 . . 4 ?
Rb2 B5 O5 B2 129.1(8) 3_544 . . . ?
Rb2 B5 O6 Rb3 -92.6(2) 3_544 . . 4_455 ?
Rb2 B5 O6 B4 111.9(7) 3_544 . . . ?
Rb2 B5 O7 Rb1 60.9(3) 3_544 . . 4 ?
Rb2 B5 O7 Rb1 156.8(2) 3_544 . . 2_554 ?
Rb2 B5 O7 B3 -83.3(7) 3_544 . . . ?
Rb3 B1 O2 Rb2 73.74(16) 4_455 . . 4_455 ?
Rb3 B1 O2 Rb3 -177.4(5) 4_455 . . 3_554 ?
Rb3 B1 O2 B2 -70.8(6) 4_455 . . . ?
Rb3 B1 O3 Rb1 126.8(5) 4_455 . . 2_554 ?
Rb3 B1 O3 Rb2 -51.4(4) 4_455 . . 4_455 ?
Rb3 B1 O3 Rb2 49.4(5) 4_455 . . 2_554 ?
Rb3 B1 O3 Rb3 -11.6(15) 4_455 . . 2_554 ?
Rb3 B1 O3 Mg1 -139.8(4) 4_455 . . 2_453 ?
Rb3 B1 O4 Rb1 -169.6(2) 4_455 . . 2_554 ?
Rb3 B1 O4 Rb2 -86.54(17) 4_455 . . 2_554 ?
Rb3 B1 O4 B5 81.7(6) 4_455 . . . ?
Rb3 B2 O1 Rb2 142.53(17) 3_554 . . 3_544 ?
Rb3 B2 O1 Rb2 -77.4(2) 4_455 . . 3_544 ?
Rb3 B2 O1 Rb3 -141.6(9) 4_455 . . 1_454 ?
Rb3 B2 O1 Rb3 78.3(10) 3_554 . . 1_454 ?
Rb3 B2 O1 Rb3 140.1(2) 4_455 . . 3_554 ?
Rb3 B2 O1 Mg1 20.6(7) 4_455 . . . ?
Rb3 B2 O1 Mg1 -119.5(5) 3_554 . . . ?
Rb3 B2 O2 Rb2 90.9(4) 3_554 . . 4_455 ?
Rb3 B2 O2 Rb2 -58.5(4) 4_455 . . 4_455 ?
Rb3 B2 O2 Rb3 -149.40(14) 4_455 . . 3_554 ?
Rb3 B2 O2 Rb3 149.40(14) 3_554 . . 4_455 ?
Rb3 B2 O2 B1 75.0(6) 4_455 . . . ?
Rb3 B2 O2 B1 -135.6(6) 3_554 . . . ?
Rb3 B2 O5 Rb1 -170.4(2) 4_455 . . 4 ?
Rb3 B2 O5 Rb1 -0.1(7) 3_554 . . 4 ?
Rb3 B2 O5 Rb2 82.4(2) 4_455 . . 3_544 ?
Rb3 B2 O5 Rb2 -107.3(5) 3_554 . . 3_544 ?
Rb3 B2 O5 B5 120.1(7) 3_554 . . . ?
Rb3 B2 O5 B5 -50.1(6) 4_455 . . . ?
Rb3 B5 O4 Rb1 171.3(2) 4_455 . . 2_554 ?
Rb3 B5 O4 Rb2 73.2(6) 4_455 . . 2_554 ?
Rb3 B5 O4 B1 -87.6(6) 4_455 . . . ?
Rb3 B5 O5 Rb1 175.18(16) 4_455 . . 4 ?
Rb3 B5 O5 Rb2 -78.3(3) 4_455 . . 3_544 ?
Rb3 B5 O5 B2 50.8(7) 4_455 . . . ?
Rb3 B5 O6 Rb2 92.6(2) 4_455 . . 3_544 ?
Rb3 B5 O6 B4 -155.6(9) 4_455 . . . ?
Rb3 B5 O7 Rb1 -105.1(17) 4_455 . . 2_554 ?
Rb3 B5 O7 Rb1 159.0(17) 4_455 . . 4 ?
Rb3 B5 O7 B3 15(2) 4_455 . . . ?
Mg1 B1 O2 Rb2 -79.2(3) 2_453 . . 4_455 ?
Mg1 B1 O2 Rb3 29.6(6) 2_453 . . 3_554 ?
Mg1 B1 O2 Rb3 -152.9(2) 2_453 . . 4_455 ?
Mg1 B1 O2 B2 136.2(6) 2_453 . . . ?
Mg1 B1 O3 Rb1 -93.4(4) 2_453 . . 2_554 ?
Mg1 B1 O3 Rb2 -170.8(4) 2_453 . . 2_554 ?
Mg1 B1 O3 Rb2 88.4(4) 2_453 . . 4_455 ?
Mg1 B1 O3 Rb3 128.2(13) 2_453 . . 2_554 ?
Mg1 B1 O4 Rb1 -2.4(9) 2_453 . . 2_554 ?
Mg1 B1 O4 Rb2 80.7(9) 2_453 . . 2_554 ?
Mg1 B1 O4 Rb3 167.3(8) 2_453 . . 4_455 ?
Mg1 B1 O4 B5 -111.0(9) 2_453 . . . ?
Mg1 B3 O7 Rb1 10.1(6) 4_656 . . 4 ?
Mg1 B3 O7 Rb1 -101.4(3) 4_656 . . 2_554 ?
Mg1 B3 O7 B5 144.8(6) 4_656 . . . ?
Mg1 B3 O8 Rb2 -114.9(5) 4_656 . . . ?
Mg1 B3 O8 Rb3 157.5(8) 4_656 . . . ?
Mg1 B3 O9 Rb1 125.8(5) 4_656 . . . ?
Mg1 B3 O9 Rb2 40.5(6) 4_656 . . . ?
Mg1 B3 O9 B4 -122.5(7) 4_656 . . . ?
Mg1 B4 O6 Rb2 -56.0(4) 2_443 . . 3_544 ?
Mg1 B4 O6 Rb3 52.7(5) 2_443 . . 4_455 ?
Mg1 B4 O6 B5 -156.4(7) 2_443 . . . ?
Mg1 B4 O9 Rb1 -105.8(7) 2_443 . . . ?
Mg1 B4 O9 Rb2 -29.1(12) 2_443 . . . ?
Mg1 B4 O9 B3 125.2(7) 2_443 . . . ?
Mg1 B4 O10 Rb1 -176.2(4) 2_443 . . . ?
Mg1 B4 O10 Rb3 -99.8(6) 2_443 . . 2_544 ?
O1 B2 O2 Rb2 42.1(10) . . . 4_455 ?
O1 B2 O2 Rb3 100.6(7) . . . 4_455 ?
O1 B2 O2 Rb3 -48.8(7) . . . 3_554 ?
O1 B2 O2 B1 175.6(7) . . . . ?
O1 B2 O5 Rb1 85.2(8) . . . 4 ?
O1 B2 O5 Rb2 -22.0(9) . . . 3_544 ?
O1 B2 O5 B5 -154.5(7) . . . . ?
O2 B1 O3 Rb1 -139.1(7) . . . 2_554 ?
O2 B1 O3 Rb2 42.7(7) . . . 4_455 ?
O2 B1 O3 Rb2 143.6(7) . . . 2_554 ?
O2 B1 O3 Rb3 82.5(14) . . . 2_554 ?
O2 B1 O3 Mg1 -45.7(9) . . . 2_453 ?
O2 B1 O4 Rb1 135.4(7) . . . 2_554 ?
O2 B1 O4 Rb2 -141.5(6) . . . 2_554 ?
O2 B1 O4 Rb3 -55.0(7) . . . 4_455 ?
O2 B1 O4 B5 26.8(11) . . . . ?
O2 B2 O1 Rb2 -164.3(7) . . . 3_544 ?
O2 B2 O1 Rb3 53.2(7) . . . 3_554 ?
O2 B2 O1 Rb3 131.5(9) . . . 1_454 ?
O2 B2 O1 Mg1 -66.3(9) . . . . ?
O2 B2 O5 Rb1 -92.7(7) . . . 4 ?
O2 B2 O5 Rb2 160.1(5) . . . 3_544 ?
O2 B2 O5 B5 27.5(10) . . . . ?
O3 B1 O2 Rb2 -53.1(8) . . . 4_455 ?
O3 B1 O2 Rb3 -126.8(7) . . . 4_455 ?
O3 B1 O2 Rb3 55.8(11) . . . 3_554 ?
O3 B1 O2 B2 162.4(7) . . . . ?
O3 B1 O4 Rb1 -46.5(8) . . . 2_554 ?
O3 B1 O4 Rb2 36.5(8) . . . 2_554 ?
O3 B1 O4 Rb3 123.1(7) . . . 4_455 ?
O3 B1 O4 B5 -155.2(7) . . . . ?
O4 B1 O2 Rb2 125.0(6) . . . 4_455 ?
O4 B1 O2 Rb3 51.3(7) . . . 4_455 ?
O4 B1 O2 Rb3 -126.2(6) . . . 3_554 ?
O4 B1 O2 B2 -19.6(11) . . . . ?
O4 B1 O3 Rb1 42.9(7) . . . 2_554 ?
O4 B1 O3 Rb2 -34.4(7) . . . 2_554 ?
O4 B1 O3 Rb2 -135.3(8) . . . 4_455 ?
O4 B1 O3 Rb3 -95.5(12) . . . 2_554 ?
O4 B1 O3 Mg1 136.4(6) . . . 2_453 ?
O4 B5 O5 Rb1 103.9(5) . . . 4 ?
O4 B5 O5 Rb2 -149.6(4) . . . 3_544 ?
O4 B5 O5 B2 -20.5(10) . . . . ?
O4 B5 O6 Rb2 141.8(5) . . . 3_544 ?
O4 B5 O6 Rb3 49.2(6) . . . 4_455 ?
O4 B5 O6 B4 -106.3(8) . . . . ?
O4 B5 O7 Rb1 -9.1(6) . . . 2_554 ?
O4 B5 O7 Rb1 -105.0(6) . . . 4 ?
O4 B5 O7 B3 110.8(8) . . . . ?
O5 B2 O1 Rb2 17.9(7) . . . 3_544 ?
O5 B2 O1 Rb3 -124.7(7) . . . 3_554 ?
O5 B2 O1 Rb3 -46.4(16) . . . 1_454 ?
O5 B2 O1 Mg1 115.8(8) . . . . ?
O5 B2 O2 Rb2 -139.9(5) . . . 4_455 ?
O5 B2 O2 Rb3 129.2(7) . . . 3_554 ?
O5 B2 O2 Rb3 -81.4(6) . . . 4_455 ?
O5 B2 O2 B1 -6.4(11) . . . . ?
O5 B5 O4 Rb1 -108.9(5) . . . 2_554 ?
O5 B5 O4 Rb2 152.9(5) . . . 2_554 ?
O5 B5 O4 Rb3 79.8(5) . . . 4_455 ?
O5 B5 O4 B1 -7.9(10) . . . . ?
O5 B5 O6 Rb2 22.5(5) . . . 3_544 ?
O5 B5 O6 Rb3 -70.0(6) . . . 4_455 ?
O5 B5 O6 B4 134.4(7) . . . . ?
O5 B5 O7 Rb1 14.7(6) . . . 4 ?
O5 B5 O7 Rb1 110.6(5) . . . 2_554 ?
O5 B5 O7 B3 -129.5(7) . . . . ?
O6 B4 O9 Rb1 116.2(7) . . . . ?
O6 B4 O9 Rb2 -167.2(5) . . . . ?
O6 B4 O9 B3 -12.9(11) . . . . ?
O6 B4 O10 Rb1 -122.7(8) . . . . ?
O6 B4 O10 Rb3 -46.4(11) . . . 2_544 ?
O6 B4 O10 Mg1 53.4(10) . . . 2_443 ?
O6 B5 O4 Rb1 133.1(5) . . . 2_554 ?
O6 B5 O4 Rb2 35.0(10) . . . 2_554 ?
O6 B5 O4 Rb3 -38.2(5) . . . 4_455 ?
O6 B5 O4 B1 -125.8(7) . . . . ?
O6 B5 O5 Rb1 -137.3(5) . . . 4 ?
O6 B5 O5 Rb2 -30.8(7) . . . 3_544 ?
O6 B5 O5 B2 98.3(8) . . . . ?
O6 B5 O7 Rb1 -130.2(6) . . . 2_554 ?
O6 B5 O7 Rb1 133.8(6) . . . 4 ?
O6 B5 O7 B3 -10.4(11) . . . . ?
O7 B3 O8 Rb2 -179.8(7) . . . . ?
O7 B3 O8 Rb3 92.7(8) . . . . ?
O7 B3 O8 Mg1 -64.8(9) . . . 4_656 ?
O7 B3 O9 Rb1 -95.1(6) . . . . ?
O7 B3 O9 Rb2 179.7(6) . . . . ?
O7 B3 O9 B4 16.6(10) . . . . ?
O7 B5 O4 Rb1 10.0(7) . . . 2_554 ?
O7 B5 O4 Rb2 -88.2(8) . . . 2_554 ?
O7 B5 O4 Rb3 -161.3(6) . . . 4_455 ?
O7 B5 O4 B1 111.0(7) . . . . ?
O7 B5 O5 Rb1 -15.2(6) . . . 4 ?
O7 B5 O5 Rb2 91.3(6) . . . 3_544 ?
O7 B5 O5 B2 -139.6(7) . . . . ?
O7 B5 O6 Rb2 -97.1(6) . . . 3_544 ?
O7 B5 O6 Rb3 170.3(5) . . . 4_455 ?
O7 B5 O6 B4 14.8(11) . . . . ?
O8 B3 O7 Rb1 42.3(9) . . . 4 ?
O8 B3 O7 Rb1 -69.2(8) . . . 2_554 ?
O8 B3 O7 B5 176.9(7) . . . . ?
O8 B3 O9 Rb1 84.1(8) . . . . ?
O8 B3 O9 Rb2 -1.2(7) . . . . ?
O8 B3 O9 B4 -164.3(7) . . . . ?
O9 B3 O7 Rb1 109.9(6) . . . 2_554 ?
O9 B3 O7 Rb1 -138.6(5) . . . 4 ?
O9 B3 O7 B5 -4.0(11) . . . . ?
O9 B3 O8 Rb2 1.2(7) . . . . ?
O9 B3 O8 Rb3 -86.4(8) . . . . ?
O9 B3 O8 Mg1 116.1(7) . . . 4_656 ?
O9 B4 O6 Rb2 96.4(6) . . . 3_544 ?
O9 B4 O6 Rb3 -155.0(5) . . . 4_455 ?
O9 B4 O6 B5 -4.1(12) . . . . ?
O9 B4 O10 Rb1 55.1(6) . . . . ?
O9 B4 O10 Rb3 131.5(6) . . . 2_544 ?
O9 B4 O10 Mg1 -128.7(6) . . . 2_443 ?
O10 B4 O6 Rb2 -85.7(8) . . . 3_544 ?
O10 B4 O6 Rb3 23.0(11) . . . 4_455 ?
O10 B4 O6 B5 173.9(8) . . . . ?
O10 B4 O9 Rb1 -61.8(7) . . . . ?
O10 B4 O9 Rb2 14.8(12) . . . . ?
O10 B4 O9 B3 169.1(7) . . . . ?
